data_7203136
loop_
_publ_author_name
'van den Ancker, Tania R.'
'Cave, Gareth W. V.'
'Raston, Colin L.'

_publ_section_title
;
 Benign approaches for the synthesis of bis-imine Schiff bases
;
_journal_issue 1
_journal_name_full 'Green Chemistry'
_journal_page_first 50
_journal_paper_doi 10.1039/b513289d
_journal_volume 8
_journal_year 2006
_chemical_formula_moiety OC4H3CHNC6H10NCHC4H3O
_chemical_formula_sum 'C16 H18 N2 O2'
_chemical_formula_weight 270.32
_chemical_name_common N,N'-Bis(furan-2-ylmethylene)cyclohexane-1,2-diamine
_chemical_name_systematic
;
?
;
_space_group_IT_number 14
_symmetry_cell_setting monoclinic
_symmetry_space_group_name_Hall '-P 2yn'
_symmetry_space_group_name_H-M 'P 1 21/n 1'
_atom_sites_solution_hydrogens direct
_atom_sites_solution_primary direct
_atom_sites_solution_secondary difmap
_audit_creation_method SHELXL-97
_cell_angle_alpha 90.00
_cell_angle_beta 98.5090(10)
_cell_angle_gamma 90.00
_cell_formula_units_Z 4
_cell_length_a 9.4647(2)
_cell_length_b 9.9534(2)
_cell_length_c 15.7079(4)
_cell_measurement_temperature 150(2)
_cell_volume 1463.49(6)
_computing_cell_refinement 'Denzo-SMN (Otwinowski & Minor)'
_computing_data_collection 'Collect (Nonius, 1999)'
_computing_data_reduction 'Denzo-SMN (Otwinowski & Minor)'
_computing_molecular_graphics 'XSeed (Barbour, 2001)'
_computing_publication_material 'local program'
_computing_structure_refinement 'SHELXL-97 (Sheldrick, 1997)'
_computing_structure_solution 'SHELXS-97 (Sheldrick, 1990)'
_diffrn_ambient_temperature 150(2)
_diffrn_measured_fraction_theta_full 0.985
_diffrn_measured_fraction_theta_max 0.985
_diffrn_measurement_device_type
;
Nonius KappaCCD area detector
diffractometer
;
_diffrn_measurement_method
;
Detector set at 30mm from sample with different 2theta offsets
1 degree phi exposures for chi=0 degree settings
1 degree omega exposures for chi=0 degree settings
;
_diffrn_radiation_monochromator graphite
_diffrn_radiation_source 'fine-focus sealed tube'
_diffrn_radiation_type MoK\a
_diffrn_radiation_wavelength 0.71073
_diffrn_reflns_av_R_equivalents 0.0657
_diffrn_reflns_av_sigmaI/netI 0.0554
_diffrn_reflns_limit_h_max 12
_diffrn_reflns_limit_h_min -12
_diffrn_reflns_limit_k_max 12
_diffrn_reflns_limit_k_min -12
_diffrn_reflns_limit_l_max 15
_diffrn_reflns_limit_l_min -20
_diffrn_reflns_number 11417
_diffrn_reflns_theta_full 27.51
_diffrn_reflns_theta_max 27.51
_diffrn_reflns_theta_min 2.43
_exptl_absorpt_coefficient_mu 0.082
_exptl_absorpt_correction_type multi-scan
_exptl_crystal_colour colourless
_exptl_crystal_density_diffrn 1.227
_exptl_crystal_density_method 'not measured'
_exptl_crystal_description plate
_exptl_crystal_F_000 576
_exptl_crystal_size_max 0.33
_exptl_crystal_size_mid 0.29
_exptl_crystal_size_min 0.10
_refine_diff_density_max 0.233
_refine_diff_density_min -0.203
_refine_diff_density_rms 0.041
_refine_ls_extinction_method none
_refine_ls_goodness_of_fit_ref 1.039
_refine_ls_hydrogen_treatment mixed
_refine_ls_matrix_type full
_refine_ls_number_parameters 253
_refine_ls_number_reflns 3316
_refine_ls_number_restraints 0
_refine_ls_restrained_S_all 1.039
_refine_ls_R_factor_all 0.0721
_refine_ls_R_factor_gt 0.0467
_refine_ls_shift/su_max 0.000
_refine_ls_shift/su_mean 0.000
_refine_ls_structure_factor_coef Fsqd
_refine_ls_weighting_details 'calc w=1/[\s^2^(Fo^2^)+(0.0587P)^2^+0.2427P] where P=(Fo^2^+2Fc^2^)/3'
_refine_ls_weighting_scheme calc
_refine_ls_wR_factor_gt 0.1155
_refine_ls_wR_factor_ref 0.1285
_reflns_number_gt 2394
_reflns_number_total 3316
_reflns_threshold_expression >2sigma(I)
_cod_data_source_file b513289d.txt
_cod_data_source_block bisfuran
_cod_depositor_comments
;
The following automatic conversions were performed:
'_symmetry_cell_setting' value 'Monoclinic' changed to 'monoclinic'
according to '/home/saulius/struct/CIF-dictionaries/cif_core.dic'
dictionary named 'cif_core.dic' version 2.4.1 from 2010-06-29.

Automatic conversion script
Id: cif_fix_enum 1527 2010-12-29 10:47:43Z saulius 
;
_cod_original_sg_symbol_H-M P21/n
_cod_database_code 7203136

loop_
_symmetry_equiv_pos_as_xyz
'x, y, z'
'-x+1/2, y+1/2, -z+1/2'
'-x, -y, -z'
'x-1/2, -y-1/2, z-1/2'

loop_
_atom_site_label
_atom_site_type_symbol
_atom_site_fract_x
_atom_site_fract_y
_atom_site_fract_z
_atom_site_U_iso_or_equiv
_atom_site_adp_type
_atom_site_occupancy
_atom_site_symmetry_multiplicity
_atom_site_calc_flag
_atom_site_refinement_flags
_atom_site_disorder_assembly
_atom_site_disorder_group
O1 O 0.74680(11) 0.22924(11) -0.03221(7) 0.0409(3) Uani 1 1 d . . .
C2 C 0.87989(18) 0.2485(2) 0.01265(11) 0.0464(4) Uani 1 1 d . . .
H2 H 0.945(2) 0.1655(19) 0.0236(12) 0.055(5) Uiso 1 1 d . . .
C3 C 0.89961(18) 0.37670(19) 0.03396(11) 0.0460(4) Uani 1 1 d . . .
H3 H 0.989(2) 0.415(2) 0.0635(12) 0.056(5) Uiso 1 1 d . . .
C4 C 0.77235(18) 0.44613(18) 0.00114(10) 0.0407(4) Uani 1 1 d . . .
H4 H 0.7514(19) 0.531(2) 0.0033(11) 0.051(5) Uiso 1 1 d . . .
C5 C 0.68054(15) 0.35229(15) -0.03838(9) 0.0323(3) Uani 1 1 d . . .
C6 C 0.53553(16) 0.35981(15) -0.08241(9) 0.0328(3) Uani 1 1 d . . .
H6 H 0.4902(17) 0.4529(18) -0.0807(10) 0.043(4) Uiso 1 1 d . . .
N7 N 0.47103(13) 0.26007(12) -0.12053(8) 0.0339(3) Uani 1 1 d . . .
C8 C 0.32388(16) 0.27904(15) -0.16259(9) 0.0329(3) Uani 1 1 d . . .
H8 H 0.2889(17) 0.3711(16) -0.1485(10) 0.037(4) Uiso 1 1 d . . .
C9 C 0.31787(17) 0.26507(18) -0.26000(10) 0.0392(4) Uani 1 1 d . . .
C10 C 0.16514(18) 0.27388(18) -0.30634(11) 0.0427(4) Uani 1 1 d . . .
C11 C 0.07202(18) 0.16709(19) -0.27283(10) 0.0439(4) Uani 1 1 d . . .
C12 C 0.07656(17) 0.17879(19) -0.17585(10) 0.0407(4) Uani 1 1 d . . .
C13 C 0.22938(16) 0.17300(15) -0.12806(9) 0.0338(3) Uani 1 1 d . . .
H13 H 0.2732(16) 0.0839(16) -0.1383(9) 0.034(4) Uiso 1 1 d . . .
N14 N 0.22602(13) 0.19521(13) -0.03657(8) 0.0343(3) Uani 1 1 d . . .
C15 C 0.28132(15) 0.10570(15) 0.01529(9) 0.0328(3) Uani 1 1 d . . .
H15 H 0.3326(18) 0.0262(17) -0.0045(10) 0.044(4) Uiso 1 1 d . . .
C16 C 0.27731(15) 0.10885(14) 0.10716(9) 0.0327(3) Uani 1 1 d . . .
C17 C 0.33060(17) 0.02138(16) 0.16970(10) 0.0379(4) Uani 1 1 d . . .
H17 H 0.3847(19) -0.0560(18) 0.1603(11) 0.047(5) Uiso 1 1 d . . .
C18 C 0.28815(17) 0.06825(17) 0.24742(10) 0.0402(4) Uani 1 1 d . . .
H18 H 0.3075(17) 0.0315(17) 0.3022(11) 0.043(4) Uiso 1 1 d . . .
C19 C 0.21277(18) 0.18045(18) 0.22726(11) 0.0427(4) Uani 1 1 d . . .
H19 H 0.168(2) 0.2424(19) 0.2578(13) 0.055(5) Uiso 1 1 d . . .
O20 O 0.20374(11) 0.20930(10) 0.14120(7) 0.0388(3) Uani 1 1 d . . .
H9A H 0.379(2) 0.3390(19) -0.2791(12) 0.052(5) Uiso 1 1 d . . .
H10A H 0.1230(19) 0.3691(18) -0.2951(11) 0.046(5) Uiso 1 1 d . . .
H11A H -0.0287(19) 0.1732(17) -0.2997(11) 0.046(5) Uiso 1 1 d . . .
H12A H 0.0305(19) 0.2679(18) -0.1598(11) 0.045(5) Uiso 1 1 d . . .
H9B H 0.3609(18) 0.1800(17) -0.2722(10) 0.037(4) Uiso 1 1 d . . .
H10B H 0.1685(17) 0.2639(15) -0.3691(12) 0.039(4) Uiso 1 1 d . . .
H11B H 0.1081(19) 0.0765(19) -0.2868(11) 0.049(5) Uiso 1 1 d . . .
H12B H 0.0257(17) 0.1066(16) -0.1532(10) 0.033(4) Uiso 1 1 d . . .

loop_
_atom_site_aniso_label
_atom_site_aniso_U_11
_atom_site_aniso_U_22
_atom_site_aniso_U_33
_atom_site_aniso_U_23
_atom_site_aniso_U_13
_atom_site_aniso_U_12
O1 0.0365(6) 0.0416(6) 0.0429(6) -0.0043(5) -0.0001(5) 0.0041(5)
C2 0.0328(8) 0.0615(11) 0.0434(10) 0.0011(8) 0.0007(7) 0.0019(8)
C3 0.0357(9) 0.0644(12) 0.0368(9) 0.0052(8) 0.0018(7) -0.0124(8)
C4 0.0482(9) 0.0387(9) 0.0351(9) -0.0022(7) 0.0054(7) -0.0063(8)
C5 0.0339(7) 0.0375(8) 0.0257(7) 0.0007(6) 0.0046(6) 0.0002(6)
C6 0.0379(8) 0.0353(8) 0.0255(7) -0.0011(6) 0.0059(6) 0.0034(7)
N7 0.0329(7) 0.0376(7) 0.0306(7) -0.0038(5) 0.0026(5) 0.0008(5)
C8 0.0304(7) 0.0369(8) 0.0304(8) -0.0027(6) 0.0014(6) 0.0050(6)
C9 0.0366(8) 0.0491(10) 0.0315(8) -0.0026(7) 0.0037(7) 0.0055(8)
C10 0.0407(9) 0.0577(11) 0.0283(8) -0.0014(7) 0.0005(7) 0.0070(8)
C11 0.0383(9) 0.0533(10) 0.0365(9) -0.0083(7) -0.0062(7) 0.0034(8)
C12 0.0336(8) 0.0513(10) 0.0361(9) -0.0025(7) 0.0016(6) -0.0016(8)
C13 0.0359(8) 0.0335(8) 0.0311(8) -0.0034(6) 0.0013(6) 0.0025(7)
N14 0.0327(6) 0.0385(7) 0.0312(7) -0.0022(5) 0.0028(5) 0.0029(5)
C15 0.0319(7) 0.0315(8) 0.0349(8) -0.0030(6) 0.0045(6) -0.0008(6)
C16 0.0313(7) 0.0322(7) 0.0344(8) -0.0024(6) 0.0042(6) -0.0006(6)
C17 0.0417(8) 0.0351(8) 0.0365(8) 0.0001(7) 0.0051(7) 0.0002(7)
C18 0.0464(9) 0.0437(9) 0.0298(8) 0.0025(7) 0.0036(7) -0.0027(8)
C19 0.0434(9) 0.0494(10) 0.0366(9) -0.0070(7) 0.0104(7) 0.0014(8)
O20 0.0386(6) 0.0411(6) 0.0372(6) -0.0007(5) 0.0068(5) 0.0071(5)

loop_
_atom_type_symbol
_atom_type_description
_atom_type_scat_dispersion_real
_atom_type_scat_dispersion_imag
_atom_type_scat_source
C C 0.0033 0.0016 'International Tables Vol C Tables 4.2.6.8 and 6.1.1.4'
H H 0.0000 0.0000 'International Tables Vol C Tables 4.2.6.8 and 6.1.1.4'
N N 0.0061 0.0033 'International Tables Vol C Tables 4.2.6.8 and 6.1.1.4'
O O 0.0106 0.0060 'International Tables Vol C Tables 4.2.6.8 and 6.1.1.4'

loop_
_geom_angle_atom_site_label_1
_geom_angle_atom_site_label_2
_geom_angle_atom_site_label_3
_geom_angle
_geom_angle_site_symmetry_1
_geom_angle_site_symmetry_3
_geom_angle_publ_flag
C2 O1 C5 106.79(12) . . ?
C3 C2 O1 110.52(15) . . ?
C2 C3 C4 107.29(15) . . ?
C5 C4 C3 106.38(15) . . ?
C4 C5 O1 109.02(13) . . ?
C4 C5 C6 132.83(15) . . ?
O1 C5 C6 118.15(12) . . ?
N7 C6 C5 122.84(14) . . ?
C6 N7 C8 118.16(13) . . ?
N7 C8 C9 109.41(12) . . ?
N7 C8 C13 108.52(12) . . ?
C9 C8 C13 110.74(12) . . ?
C10 C9 C8 111.44(13) . . ?
C9 C10 C11 110.59(14) . . ?
C12 C11 C10 111.12(14) . . ?
C11 C12 C13 111.91(13) . . ?
N14 C13 C12 108.73(12) . . ?
N14 C13 C8 110.06(12) . . ?
C12 C13 C8 111.06(12) . . ?
C15 N14 C13 117.36(13) . . ?
N14 C15 C16 123.76(14) . . ?
C17 C16 O20 110.01(13) . . ?
C17 C16 C15 130.32(14) . . ?
O20 C16 C15 119.57(12) . . ?
C16 C17 C18 106.89(15) . . ?
C19 C18 C17 106.24(15) . . ?
C18 C19 O20 111.17(15) . . ?
C16 O20 C19 105.68(12) . . ?

loop_
_geom_bond_atom_site_label_1
_geom_bond_atom_site_label_2
_geom_bond_distance
_geom_bond_site_symmetry_2
_geom_bond_publ_flag
O1 C2 1.3628(19) . ?
O1 C5 1.3728(18) . ?
C2 C3 1.326(3) . ?
C3 C4 1.418(2) . ?
C4 C5 1.361(2) . ?
C5 C6 1.445(2) . ?
C6 N7 1.2683(19) . ?
N7 C8 1.4628(18) . ?
C8 C9 1.529(2) . ?
C8 C13 1.534(2) . ?
C9 C10 1.522(2) . ?
C10 C11 1.524(3) . ?
C11 C12 1.522(2) . ?
C12 C13 1.529(2) . ?
C13 N14 1.4591(19) . ?
N14 C15 1.2669(19) . ?
C15 C16 1.450(2) . ?
C16 C17 1.353(2) . ?
C16 O20 1.3714(17) . ?
C17 C18 1.419(2) . ?
C18 C19 1.338(2) . ?
C19 O20 1.3722(19) . ?
